data_1569829
loop_
_publ_author_name
'Kamin, Ashlyn A.'
'Clayton, Tara D.'
'Otteson, Claire E.'
'Gannon, Paige M.'
'Krajewski, Sebastian'
'Kaminsky, Werner'
'Jasti, Ramesh'
'Xiao, Dianne J.'

_publ_section_title
;
 Synthesis and metalation of polycatechol nanohoops derived from
 fluorocycloparaphenylenes.
;
_journal_issue 36
_journal_name_full 'Chemical science'
_journal_page_first 9724
_journal_page_last 9732
_journal_paper_doi 10.1039/d3sc03561a
_journal_volume 14
_journal_year 2023
_chemical_formula_moiety 'C38 H38 Cl2 O4 Ru2'
_chemical_formula_sum 'C38 H38 Cl2 O4 Ru2'
_chemical_formula_weight 831.72
_space_group_IT_number 14
_space_group_name_Hall '-P 2yn'
_space_group_name_H-M_alt 'P 1 21/n 1'
_symmetry_cell_setting monoclinic
_symmetry_Int_Tables_number 14
_symmetry_space_group_name_Hall '-P 2yn'
_symmetry_space_group_name_H-M 'P 1 21/n 1'
_atom_sites_solution_hydrogens geom
_atom_sites_solution_primary direct
_atom_sites_solution_secondary difmap
_audit_conform_dict_location ftp://ftp.iucr.org/pub/cif_core.dic
_audit_conform_dict_name cif_core.dic
_audit_conform_dict_version 2.4.5
_audit_creation_date 2022-06-15T14:19:03-00:00
_audit_creation_method 'WinGX routine CIF_UPDATE'
_audit_update_record
;
2023-05-23 deposited with the CCDC.	2023-08-17 downloaded from the CCDC.
;
_cell_angle_alpha 90
_cell_angle_beta 109.990(3)
_cell_angle_gamma 90
_cell_formula_units_Z 2
_cell_length_a 11.6451(7)
_cell_length_b 10.9012(6)
_cell_length_c 14.0135(7)
_cell_measurement_reflns_used 6607
_cell_measurement_temperature 100(2)
_cell_measurement_theta_max 27.56
_cell_measurement_theta_min 2.72
_cell_measurement_wavelength 0.71073
_cell_volume 1671.77(16)
_computing_cell_refinement 'SAINT V8.34A integration software'
_computing_data_collection 'Bruker APEX2 software'
_computing_data_reduction 'SORTAV (Blessing, 1995)'
_computing_molecular_graphics 'ORTEP-3 for Windows (Farrugia, 2012)'
_computing_publication_material 'WinGX publication routines (Farrugia, 2012)'
_computing_structure_refinement 'SHELXL-2014/7 (Sheldrick, 2014)'
_computing_structure_solution 'SHELXS-2013 (Sheldrick, 2008)'
_diffrn_ambient_temperature 100(2)
_diffrn_detector 'APEX-II CCD'
_diffrn_measured_fraction_theta_full 1
_diffrn_measured_fraction_theta_max 0.999
_diffrn_measurement_device '\k-geometry diffractometer'
_diffrn_measurement_device_type 'Bruker APEX-II'
_diffrn_measurement_method '\f or \w oscillation scans'
_diffrn_orient_matrix_UB_11 -0.047037
_diffrn_orient_matrix_UB_12 -0.062342
_diffrn_orient_matrix_UB_13 0.023935
_diffrn_orient_matrix_UB_21 -0.074757
_diffrn_orient_matrix_UB_22 0.052441
_diffrn_orient_matrix_UB_23 -0.02569
_diffrn_orient_matrix_UB_31 -0.023427
_diffrn_orient_matrix_UB_32 -0.042171
_diffrn_orient_matrix_UB_33 -0.067329
_diffrn_radiation_monochromator graphite
_diffrn_radiation_probe x-ray
_diffrn_radiation_type MoK\a
_diffrn_radiation_wavelength 0.71073
_diffrn_reflns_av_R_equivalents 0.0744
_diffrn_reflns_av_unetI/netI 0.053
_diffrn_reflns_Laue_measured_fraction_full 1
_diffrn_reflns_Laue_measured_fraction_max 0.999
_diffrn_reflns_limit_h_max 15
_diffrn_reflns_limit_h_min -15
_diffrn_reflns_limit_k_max 14
_diffrn_reflns_limit_k_min -14
_diffrn_reflns_limit_l_max 18
_diffrn_reflns_limit_l_min -18
_diffrn_reflns_number 16214
_diffrn_reflns_point_group_measured_fraction_full 1
_diffrn_reflns_point_group_measured_fraction_max 0.999
_diffrn_reflns_theta_full 25
_diffrn_reflns_theta_max 28.357
_diffrn_reflns_theta_min 1.972
_diffrn_source 'sealed x-ray tube'
_diffrn_standards_number 0
_exptl_absorpt_coefficient_mu 1.104
_exptl_absorpt_correction_T_max 0.736
_exptl_absorpt_correction_T_min 0.704
_exptl_absorpt_correction_type multi-scan
_exptl_absorpt_process_details
;
        SADABS-2012/1 - Bruker AXS area detector scaling and absorption correcti
;
_exptl_crystal_colour black
_exptl_crystal_density_diffrn 1.652
_exptl_crystal_density_method 'not measured'
_exptl_crystal_description shard
_exptl_crystal_F_000 840
_exptl_crystal_recrystallization_method 'Re-crystallisation from solvent: dichloromethane/MeOH'
_exptl_crystal_size_max 0.09
_exptl_crystal_size_mid 0.06
_exptl_crystal_size_min 0.05
_refine_diff_density_max 0.576
_refine_diff_density_min -0.972
_refine_diff_density_rms 0.111
_refine_ls_extinction_method none
_refine_ls_goodness_of_fit_ref 1.015
_refine_ls_hydrogen_treatment constr
_refine_ls_matrix_type full
_refine_ls_number_constraints 0
_refine_ls_number_parameters 211
_refine_ls_number_reflns 4178
_refine_ls_number_restraints 0
_refine_ls_restrained_S_all 1.015
_refine_ls_R_factor_all 0.0525
_refine_ls_R_factor_gt 0.0307
_refine_ls_shift/su_max 0.001
_refine_ls_shift/su_mean 0
_refine_ls_structure_factor_coef Fsqd
_refine_ls_weighting_details 'w=1/[\s^2^(Fo^2^)+(0.0178P)^2^+1.7897P] where P=(Fo^2^+2Fc^2^)/3'
_refine_ls_weighting_scheme calc
_refine_ls_wR_factor_gt 0.0582
_refine_ls_wR_factor_ref 0.0653
_reflns_Friedel_coverage 0
_reflns_number_gt 3213
_reflns_number_total 4178
_reflns_threshold_expression 'I > 2\s(I)'
_cod_data_source_file d3sc03561a2.cif
_cod_data_source_block AAK_4176
_cod_depositor_comments 'Adding full bibliography for 1569828--1569831.cif.'
_cod_original_sg_symbol_H-M 'P 21/n'
_cod_database_code 1569829
_shelx_estimated_absorpt_t_min 0.907
_shelx_estimated_absorpt_t_max 0.947
_shelx_shelxl_version_number 2014/7

loop_
_symmetry_equiv_pos_as_xyz
'x, y, z'
'-x+1/2, y+1/2, -z+1/2'
'-x, -y, -z'
'x-1/2, -y-1/2, z-1/2'

loop_
_atom_site_label
_atom_site_type_symbol
_atom_site_fract_x
_atom_site_fract_y
_atom_site_fract_z
_atom_site_U_iso_or_equiv
_atom_site_adp_type
_atom_site_occupancy
_atom_site_site_symmetry_order
_atom_site_calc_flag
_atom_site_refinement_flags_posn
_atom_site_refinement_flags_adp
_atom_site_refinement_flags_occupancy
_atom_site_disorder_assembly
_atom_site_disorder_group
C1 C 0.8277(3) 0.0902(3) 0.5988(2) 0.0242(7) Uani 1 1 d . . . . .
H1A H 0.9057 0.0467 0.6269 0.036 Uiso 1 1 calc R U . . .
H1B H 0.8427 0.1744 0.5816 0.036 Uiso 1 1 calc R U . . .
H1C H 0.7759 0.0479 0.5375 0.036 Uiso 1 1 calc R U . . .
C2 C 0.7646(3) 0.0925(3) 0.6759(2) 0.0169(6) Uani 1 1 d . . . . .
C3 C 0.7948(3) 0.1840(3) 0.7530(2) 0.0159(6) Uani 1 1 d . . . . .
H3 H 0.8616 0.2376 0.7605 0.019 Uiso 1 1 calc R U . . .
C4 C 0.7266(2) 0.1958(3) 0.81816(18) 0.0140(6) Uani 1 1 d . . . . .
H4 H 0.7466 0.2594 0.8675 0.017 Uiso 1 1 calc R U . . .
C5 C 0.6287(3) 0.1152(3) 0.81217(19) 0.0143(6) Uani 1 1 d . . . . .
C6 C 0.6008(3) 0.0240(2) 0.73631(19) 0.0162(6) Uani 1 1 d . . . . .
H6 H 0.536 -0.0316 0.7308 0.019 Uiso 1 1 calc R U . . .
C7 C 0.6663(3) 0.0125(3) 0.66789(19) 0.0161(6) Uani 1 1 d . . . . .
H7 H 0.644 -0.049 0.6168 0.019 Uiso 1 1 calc R U . . .
C8 C 0.5578(3) 0.1250(3) 0.8843(2) 0.0180(6) Uani 1 1 d . . . . .
H8 H 0.4797 0.0785 0.8544 0.022 Uiso 1 1 calc R U . . .
C9 C 0.5266(3) 0.2557(3) 0.9034(2) 0.0268(8) Uani 1 1 d . . . . .
H9A H 0.602 0.3007 0.939 0.04 Uiso 1 1 calc R U . . .
H9B H 0.4741 0.2549 0.945 0.04 Uiso 1 1 calc R U . . .
H9C H 0.4836 0.2959 0.8384 0.04 Uiso 1 1 calc R U . . .
C10 C 0.6336(3) 0.0619(3) 0.9838(2) 0.0220(7) Uani 1 1 d . . . . .
H10A H 0.6472 -0.024 0.9702 0.033 Uiso 1 1 calc R U . . .
H10B H 0.5895 0.0659 1.032 0.033 Uiso 1 1 calc R U . . .
H10C H 0.7125 0.1037 1.0126 0.033 Uiso 1 1 calc R U . . .
C11 C 0.5638(2) 0.3892(2) 0.51397(19) 0.0118(6) Uani 1 1 d . . . . .
C12 C 0.5165(3) 0.4411(2) 0.59344(18) 0.0117(6) Uani 1 1 d . . . . .
C13 C 0.4510(2) 0.5517(2) 0.57810(18) 0.0112(6) Uani 1 1 d . . . . .
C14 C 0.4012(3) 0.6034(3) 0.65397(18) 0.0126(6) Uani 1 1 d . . . . .
C15 C 0.3978(3) 0.7302(3) 0.6685(2) 0.0145(6) Uani 1 1 d . . . . .
H15 H 0.4254 0.7845 0.6279 0.017 Uiso 1 1 calc R U . . .
C16 C 0.3545(3) 0.7771(3) 0.7417(2) 0.0184(6) Uani 1 1 d . . . . .
H16 H 0.3537 0.8633 0.7512 0.022 Uiso 1 1 calc R U . . .
C17 C 0.3127(3) 0.7007(3) 0.8009(2) 0.0206(6) Uani 1 1 d . . . . .
H17 H 0.2827 0.7336 0.8506 0.025 Uiso 1 1 calc R U . . .
C18 C 0.3150(3) 0.5753(3) 0.7869(2) 0.0184(6) Uani 1 1 d . . . . .
H18 H 0.2864 0.5219 0.8275 0.022 Uiso 1 1 calc R U . . .
C19 C 0.3584(3) 0.5264(3) 0.71427(19) 0.0144(6) Uani 1 1 d . . . . .
H19 H 0.359 0.44 0.7055 0.017 Uiso 1 1 calc R U . . .
O1 O 0.62149(17) 0.28841(17) 0.53962(13) 0.0145(4) Uani 1 1 d . . . . .
O2 O 0.54503(18) 0.37858(17) 0.67539(13) 0.0139(4) Uani 1 1 d . . . . .
Cl1 Cl 0.39441(6) 0.16818(7) 0.55912(5) 0.01795(16) Uani 1 1 d . . . . .
Ru1 Ru 0.60277(2) 0.19915(2) 0.66388(2) 0.01048(6) Uani 1 1 d . . . . .

loop_
_atom_site_aniso_label
_atom_site_aniso_U_11
_atom_site_aniso_U_22
_atom_site_aniso_U_33
_atom_site_aniso_U_23
_atom_site_aniso_U_13
_atom_site_aniso_U_12
C1 0.0218(17) 0.0276(18) 0.0236(15) 0.0026(13) 0.0080(13) 0.0107(14)
C2 0.0153(16) 0.0165(16) 0.0151(13) 0.0053(11) 0.0006(11) 0.0091(12)
C3 0.0089(14) 0.0174(16) 0.0173(13) 0.0016(11) -0.0007(11) -0.0001(12)
C4 0.0151(14) 0.0136(14) 0.0084(11) 0.0017(11) -0.0025(10) 0.0005(12)
C5 0.0191(16) 0.0116(14) 0.0098(12) 0.0030(10) 0.0018(11) 0.0007(12)
C6 0.0229(17) 0.0070(14) 0.0149(13) 0.0049(10) 0.0015(12) -0.0012(12)
C7 0.0239(17) 0.0066(13) 0.0135(13) 0.0002(10) 0.0007(12) 0.0065(12)
C8 0.0182(16) 0.0206(16) 0.0132(13) 0.0038(11) 0.0027(12) -0.0024(13)
C9 0.034(2) 0.0294(19) 0.0217(15) 0.0049(13) 0.0149(14) 0.0090(16)
C10 0.0266(18) 0.0226(17) 0.0154(14) 0.0055(12) 0.0055(13) -0.0008(14)
C11 0.0109(14) 0.0096(14) 0.0137(12) 0.0021(10) 0.0027(10) 0.0011(11)
C12 0.0136(14) 0.0095(14) 0.0103(12) 0.0003(10) 0.0019(10) -0.0033(11)
C13 0.0124(14) 0.0112(14) 0.0102(12) -0.0006(10) 0.0039(11) 0.0002(11)
C14 0.0127(14) 0.0138(14) 0.0097(12) -0.0006(10) 0.0018(10) 0.0006(12)
C15 0.0148(15) 0.0130(15) 0.0153(13) 0.0017(10) 0.0047(11) -0.0004(12)
C16 0.0189(16) 0.0147(16) 0.0234(14) -0.0039(11) 0.0094(12) 0.0025(12)
C17 0.0214(16) 0.0240(16) 0.0197(13) -0.0069(13) 0.0113(12) -0.0006(14)
C18 0.0188(16) 0.0225(17) 0.0167(13) -0.0009(12) 0.0098(12) -0.0041(13)
C19 0.0161(15) 0.0138(14) 0.0112(12) 0.0000(10) 0.0017(11) -0.0017(12)
O1 0.0170(10) 0.0139(10) 0.0139(9) 0.0038(8) 0.0068(8) 0.0056(9)
O2 0.0197(11) 0.0098(10) 0.0109(9) 0.0016(7) 0.0037(8) 0.0019(8)
Cl1 0.0144(4) 0.0222(4) 0.0142(3) -0.0017(3) 0.0010(3) 0.0011(3)
Ru1 0.01353(11) 0.00828(11) 0.00825(9) 0.00112(9) 0.00196(7) 0.00152(10)

loop_
_atom_type_symbol
_atom_type_description
_atom_type_scat_dispersion_real
_atom_type_scat_dispersion_imag
_atom_type_scat_source
C C 0.0033 0.0016 'International Tables Vol C Tables 4.2.6.8 and 6.1.1.4'
H H 0 0 'International Tables Vol C Tables 4.2.6.8 and 6.1.1.4'
O O 0.0106 0.006 'International Tables Vol C Tables 4.2.6.8 and 6.1.1.4'
Cl Cl 0.1484 0.1585 'International Tables Vol C Tables 4.2.6.8 and 6.1.1.4'
Ru Ru -1.2594 0.8363 'International Tables Vol C Tables 4.2.6.8 and 6.1.1.4'

loop_
_geom_angle_atom_site_label_1
_geom_angle_atom_site_label_2
_geom_angle_atom_site_label_3
_geom_angle
_geom_angle_site_symmetry_1
_geom_angle_site_symmetry_3
_geom_angle_publ_flag
C2 C1 H1A 109.5 . . ?
C2 C1 H1B 109.5 . . ?
H1A C1 H1B 109.5 . . ?
C2 C1 H1C 109.5 . . ?
H1A C1 H1C 109.5 . . ?
H1B C1 H1C 109.5 . . ?
C7 C2 C3 118.5(3) . . ?
C7 C2 C1 121.0(3) . . ?
C3 C2 C1 120.2(3) . . ?
C7 C2 Ru1 70.51(16) . . ?
C3 C2 Ru1 70.52(16) . . ?
C1 C2 Ru1 125.38(19) . . ?
C4 C3 C2 120.6(3) . . ?
C4 C3 Ru1 70.50(15) . . ?
C2 C3 Ru1 71.14(15) . . ?
C4 C3 H3 119.7 . . ?
C2 C3 H3 119.7 . . ?
Ru1 C3 H3 131.5 . . ?
C3 C4 C5 121.7(3) . . ?
C3 C4 Ru1 71.45(14) . . ?
C5 C4 Ru1 72.65(14) . . ?
C3 C4 H4 119.1 . . ?
C5 C4 H4 119.1 . . ?
Ru1 C4 H4 129.2 . . ?
C6 C5 C4 117.0(3) . . ?
C6 C5 C8 121.1(3) . . ?
C4 C5 C8 121.9(2) . . ?
C6 C5 Ru1 70.03(15) . . ?
C4 C5 Ru1 69.23(14) . . ?
C8 C5 Ru1 132.36(19) . . ?
C5 C6 C7 122.2(3) . . ?
C5 C6 Ru1 72.25(16) . . ?
C7 C6 Ru1 70.57(15) . . ?
C5 C6 H6 118.9 . . ?
C7 C6 H6 118.9 . . ?
Ru1 C6 H6 131.3 . . ?
C2 C7 C6 119.9(2) . . ?
C2 C7 Ru1 71.39(16) . . ?
C6 C7 Ru1 71.10(15) . . ?
C2 C7 H7 120 . . ?
C6 C7 H7 120 . . ?
Ru1 C7 H7 130 . . ?
C5 C8 C9 113.8(2) . . ?
C5 C8 C10 107.5(2) . . ?
C9 C8 C10 111.0(2) . . ?
C5 C8 H8 108.1 . . ?
C9 C8 H8 108.1 . . ?
C10 C8 H8 108.1 . . ?
C8 C9 H9A 109.5 . . ?
C8 C9 H9B 109.5 . . ?
H9A C9 H9B 109.5 . . ?
C8 C9 H9C 109.5 . . ?
H9A C9 H9C 109.5 . . ?
H9B C9 H9C 109.5 . . ?
C8 C10 H10A 109.5 . . ?
C8 C10 H10B 109.5 . . ?
H10A C10 H10B 109.5 . . ?
C8 C10 H10C 109.5 . . ?
H10A C10 H10C 109.5 . . ?
H10B C10 H10C 109.5 . . ?
O1 C11 C13 123.0(2) . 3_666 ?
O1 C11 C12 113.9(2) . . ?
C13 C11 C12 123.1(2) 3_666 . ?
O2 C12 C13 123.8(2) . . ?
O2 C12 C11 114.5(2) . . ?
C13 C12 C11 121.6(2) . . ?
C11 C13 C12 115.2(2) 3_666 . ?
C11 C13 C14 122.0(2) 3_666 . ?
C12 C13 C14 122.7(2) . . ?
C19 C14 C15 118.1(2) . . ?
C19 C14 C13 120.8(2) . . ?
C15 C14 C13 121.1(2) . . ?
C16 C15 C14 120.5(3) . . ?
C16 C15 H15 119.7 . . ?
C14 C15 H15 119.7 . . ?
C17 C16 C15 121.0(3) . . ?
C17 C16 H16 119.5 . . ?
C15 C16 H16 119.5 . . ?
C16 C17 C18 119.0(3) . . ?
C16 C17 H17 120.5 . . ?
C18 C17 H17 120.5 . . ?
C17 C18 C19 120.9(3) . . ?
C17 C18 H18 119.6 . . ?
C19 C18 H18 119.6 . . ?
C18 C19 C14 120.4(3) . . ?
C18 C19 H19 119.8 . . ?
C14 C19 H19 119.8 . . ?
C11 O1 Ru1 116.48(17) . . ?
C12 O2 Ru1 114.90(16) . . ?
O1 Ru1 O2 75.79(7) . . ?
O1 Ru1 C4 128.78(9) . . ?
O2 Ru1 C4 93.50(9) . . ?
O1 Ru1 C7 109.35(9) . . ?
O2 Ru1 C7 174.37(8) . . ?
C4 Ru1 C7 81.48(10) . . ?
O1 Ru1 C3 97.82(9) . . ?
O2 Ru1 C3 108.83(9) . . ?
C4 Ru1 C3 38.05(10) . . ?
C7 Ru1 C3 68.64(11) . . ?
O1 Ru1 C6 146.04(9) . . ?
O2 Ru1 C6 137.11(9) . . ?
C4 Ru1 C6 67.97(10) . . ?
C7 Ru1 C6 38.33(11) . . ?
C3 Ru1 C6 80.61(11) . . ?
O1 Ru1 C2 88.79(9) . . ?
O2 Ru1 C2 141.97(10) . . ?
C4 Ru1 C2 69.31(10) . . ?
C7 Ru1 C2 38.10(11) . . ?
C3 Ru1 C2 38.34(10) . . ?
C6 Ru1 C2 68.88(11) . . ?
O1 Ru1 C5 166.49(9) . . ?
O2 Ru1 C5 105.11(9) . . ?
C4 Ru1 C5 38.12(10) . . ?
C7 Ru1 C5 69.35(10) . . ?
C3 Ru1 C5 68.98(11) . . ?
C6 Ru1 C5 37.72(10) . . ?
C2 Ru1 C5 82.44(10) . . ?
O1 Ru1 Cl1 85.78(6) . . ?
O2 Ru1 Cl1 83.91(6) . . ?
C4 Ru1 Cl1 143.68(8) . . ?
C7 Ru1 Cl1 98.60(8) . . ?
C3 Ru1 Cl1 167.23(8) . . ?
C6 Ru1 Cl1 89.55(8) . . ?
C2 Ru1 Cl1 130.07(8) . . ?
C5 Ru1 Cl1 107.72(8) . . ?

loop_
_geom_bond_atom_site_label_1
_geom_bond_atom_site_label_2
_geom_bond_distance
_geom_bond_site_symmetry_2
_geom_bond_publ_flag
C1 C2 1.501(4) . ?
C1 H1A 0.98 . ?
C1 H1B 0.98 . ?
C1 H1C 0.98 . ?
C2 C7 1.413(4) . ?
C2 C3 1.423(4) . ?
C2 Ru1 2.171(3) . ?
C3 C4 1.406(4) . ?
C3 Ru1 2.163(3) . ?
C3 H3 0.95 . ?
C4 C5 1.420(4) . ?
C4 Ru1 2.150(2) . ?
C4 H4 0.95 . ?
C5 C6 1.410(4) . ?
C5 C8 1.511(4) . ?
C5 Ru1 2.195(3) . ?
C6 C7 1.420(4) . ?
C6 Ru1 2.166(3) . ?
C6 H6 0.95 . ?
C7 Ru1 2.159(3) . ?
C7 H7 0.95 . ?
C8 C9 1.516(4) . ?
C8 C10 1.534(4) . ?
C8 H8 1 . ?
C9 H9A 0.98 . ?
C9 H9B 0.98 . ?
C9 H9C 0.98 . ?
C10 H10A 0.98 . ?
C10 H10B 0.98 . ?
C10 H10C 0.98 . ?
C11 O1 1.274(3) . ?
C11 C13 1.399(3) 3_666 ?
C11 C12 1.511(4) . ?
C12 O2 1.278(3) . ?
C12 C13 1.404(4) . ?
C13 C11 1.399(3) 3_666 ?
C13 C14 1.485(4) . ?
C14 C19 1.398(4) . ?
C14 C15 1.400(4) . ?
C15 C16 1.386(4) . ?
C15 H15 0.95 . ?
C16 C17 1.377(4) . ?
C16 H16 0.95 . ?
C17 C18 1.382(4) . ?
C17 H17 0.95 . ?
C18 C19 1.389(4) . ?
C18 H18 0.95 . ?
C19 H19 0.95 . ?
O1 Ru1 2.0703(18) . ?
O2 Ru1 2.0925(19) . ?
Cl1 Ru1 2.3920(7) . ?
